data_7105350
loop_
_publ_author_name
'Cruz-Cabeza, Aurora J'
'Karki, Shyam'
'F\'abi\'an, L\'aszl\'o'
'Frisci\'c, Tomislav'
'Day, Graeme M'
'Jones, William'

_publ_section_title
;
 Predicting stoichiometry and structure of solvates.
;
_journal_issue 13
_journal_name_full 'Chemical communications (Cambridge, England)'
_journal_page_first 2224
_journal_page_last 2226
_journal_paper_doi 10.1039/b922955h
_journal_volume 46
_journal_year 2010
_chemical_formula_moiety 'C7 H8 N4 O2, C2 H4 O2'
_chemical_formula_sum 'C9 H12 N4 O4'
_chemical_formula_weight 240.22
_chemical_name_common 'theobromine acetic acid'
_chemical_name_systematic ' ?'
_space_group_IT_number 2
_symmetry_cell_setting triclinic
_symmetry_space_group_name_Hall '-P 1'
_symmetry_space_group_name_H-M 'P -1'
_audit_creation_date 2009-08-03T12:16
_audit_creation_method 'from EXP file using GSAS2CIF'
_cell_angle_alpha 95.827(6)
_cell_angle_beta 96.854(6)
_cell_angle_gamma 100.333(8)
_cell_formula_units_Z 2
_cell_length_a 5.2185(4)
_cell_length_b 8.2901(8)
_cell_length_c 12.9358(11)
_cell_measurement_temperature 298
_cell_volume 542.27(8)
_computing_structure_refinement GSAS
_computing_structure_solution 'refinement of predicted structure'
_diffrn_ambient_temperature 298
_diffrn_detector RTMS
_diffrn_detector_type XCelerator
_diffrn_measurement_device_type 'Philips XPert Pro'
_diffrn_radiation_monochromator 'Ni filter'
_diffrn_radiation_polarisn_ratio 0.675
_diffrn_radiation_probe x-ray
_diffrn_radiation_type 'Cu K\a'
_diffrn_radiation_wavelength 1.5418
_diffrn_source 'sealed X-ray tube'
_diffrn_source_target Cu
_exptl_absorpt_correction_T_max 1.00000
_exptl_absorpt_correction_T_min 1.00000
_exptl_absorpt_process_details
; GSAS Absorption/surface roughness correction: function number 0
No correction is applied.
;
_exptl_crystal_density_diffrn 1.471
_exptl_crystal_density_method 'not measured'
_exptl_crystal_F_000 252
_pd_block_id TB_AcOH
_pd_calc_method 'Rietveld Refinement'
_pd_char_particle_morphology 'fine powder'
_pd_instr_location ' ?'
_pd_meas_2theta_range_inc 0.01675
_pd_meas_2theta_range_max 65.43594
_pd_meas_2theta_range_min 5.01637
_pd_meas_number_of_points 3609
_pd_phase_name 'predicted theobromine acetic acid'
_pd_proc_2theta_range_inc 0.01675
_pd_proc_2theta_range_max 65.43594
_pd_proc_2theta_range_min 5.01637
_pd_proc_info_datetime 2009-08-03T12:16:11
_pd_proc_info_excluded_regions ' ?'
_pd_proc_ls_background_function
; GSAS Background function number 1 with 15 terms.
Shifted Chebyshev function of 1st kind
1: 364.774 2: -350.010 3: 151.446 4: -82.2394
5: 75.2331 6: -65.7097 7: 33.7880 8: -9.35992
9: 12.0753 10: -17.2547 11: 14.5767 12: 0.402687
13: -1.26523 14: 0.895312 15: 3.58290
;
_pd_proc_ls_peak_cutoff 0.00100
_pd_proc_ls_pref_orient_corr
; March-Dollase
AXIS 1 Ratio= 0.95350 h=-1.000 k= 1.000 l= 3.000
Prefered orientation correction range: Min= 0.93107, Max= 1.15354
;
_pd_proc_ls_profile_function
;
CW Profile function number 3 with 19 terms
Pseudovoigt profile coefficients as parameterized in
P. Thompson, D.E. Cox & J.B. Hastings (1987). J. Appl. Cryst.,20,79-83.
Asymmetry correction of L.W. Finger, D.E. Cox & A. P. Jephcoat (1994).
J. Appl. Cryst.,27,892-900.
Peak tails are ignored where the intensity is below 0.0010 times the peak
Aniso. broadening axis 0.0 0.0 1.0
;
_pd_proc_ls_prof_R_factor 0.0366
_pd_proc_ls_prof_wR_expected 0.0503
_pd_proc_ls_prof_wR_factor 0.0458
_pd_proc_number_of_points 3609
_pd_spec_mounting ' ?'
_pd_spec_mount_mode reflection
_pd_spec_shape flat_sheet
_refine_ls_extinction_method none
_refine_ls_goodness_of_fit_all 0.95
_refine_ls_hydrogen_treatment refall
_refine_ls_matrix_type full
_refine_ls_number_constraints 2
_refine_ls_number_parameters 115
_refine_ls_number_restraints 93
_refine_ls_R_Fsqd_factor 0.07343
_refine_ls_shift/su_max 0.02
_refine_ls_shift/su_mean 0.00
_refine_ls_weighting_details 1/\s(Y~obs~)^2^
_refine_ls_weighting_scheme sigma
_reflns_d_resolution_high 1.428
_reflns_d_resolution_low 12.741
_reflns_limit_h_max 3
_reflns_limit_h_min 0
_reflns_limit_k_max 6
_reflns_limit_k_min -6
_reflns_limit_l_max 9
_reflns_limit_l_min -9
_reflns_number_total 393
_cod_data_source_file b922955h.txt
_cod_data_source_block TB_AcOH
_cod_depositor_comments
;
The following automatic conversions were performed:
'_geom_bond_publ_flag' value 'N' changed to 'n' according to
'/home/saulius/struct/CIF-dictionaries/cif_core.dic' dictionary named
'cif_core.dic' version 2.4.1 from 2010-06-29 (29
times).

'_geom_angle_publ_flag' value 'N' changed to 'n' according to
'/home/saulius/struct/CIF-dictionaries/cif_core.dic' dictionary named
'cif_core.dic' version 2.4.1 from 2010-06-29 (47 times).

Automatic conversion script
Id: cif_fix_enum 1527 2010-12-29 10:47:43Z saulius 
;
_cod_original_cell_volume 542.27(10)
_cod_database_code 7105350

loop_
_symmetry_equiv_pos_site_id
_symmetry_equiv_pos_as_xyz
1 +x,+y,+z
-1 -x,-y,-z

loop_
_atom_site_type_symbol
_atom_site_label
_atom_site_fract_x
_atom_site_fract_y
_atom_site_fract_z
_atom_site_occupancy
_atom_site_thermal_displace_type
_atom_site_U_iso_or_equiv
_atom_site_symmetry_multiplicity
O O1 0.2468(12) 1.1853(8) 0.0179(5) 1.0 Uiso 0.0189(17) 2
C C2 0.3745(9) 1.1218(7) 0.08452(32) 1.0 Uiso 0.0189(17) 2
N N3 0.2833(11) 0.9567(7) 0.1081(4) 1.0 Uiso 0.0189(17) 2
C C4 0.4015(11) 0.8629(6) 0.1787(4) 1.0 Uiso 0.0189(17) 2
O O5 0.2957(13) 0.7198(8) 0.1896(5) 1.0 Uiso 0.0189(17) 2
N N6 0.6516(10) 0.9401(7) 0.23112(34) 1.0 Uiso 0.0189(17) 2
C C7 0.7912(16) 0.8493(9) 0.3038(5) 1.0 Uiso 0.0189(17) 2
C C8 0.7574(9) 1.1036(7) 0.21627(31) 1.0 Uiso 0.0189(17) 2
C C9 0.6275(8) 1.1901(7) 0.14598(34) 1.0 Uiso 0.0189(17) 2
N N10 0.7909(10) 1.3444(7) 0.1537(4) 1.0 Uiso 0.0189(17) 2
C C11 0.7410(14) 1.4825(7) 0.0971(6) 1.0 Uiso 0.0189(17) 2
C C12 1.0053(12) 1.3393(8) 0.2232(5) 1.0 Uiso 0.0189(17) 2
N N13 0.9930(10) 1.1942(9) 0.2626(4) 1.0 Uiso 0.0189(17) 2
H H14 0.1231(13) 0.9030(11) 0.0724(7) 1.0 Uiso 0.0189(17) 2
H H15 0.717(21) 0.7291(23) 0.287(5) 1.0 Uiso 0.0189(17) 2
H H16 0.980(4) 0.873(17) 0.295(7) 1.0 Uiso 0.0189(17) 2
H H17 0.770(22) 0.885(16) 0.3778(6) 1.0 Uiso 0.0189(17) 2
H H18 0.760(22) 1.458(10) 0.0219(18) 1.0 Uiso 0.0189(17) 2
H H19 0.871(15) 1.583(4) 0.129(5) 1.0 Uiso 0.0189(17) 2
H H20 0.559(9) 1.501(12) 0.102(8) 1.0 Uiso 0.0189(17) 2
H H21 1.1535(16) 1.4346(12) 0.2418(8) 1.0 Uiso 0.0189(17) 2
C C22 0.2249(17) 0.7040(10) 0.4773(7) 1.0 Uiso 0.0217(28) 2
C C23 0.4378(13) 0.6997(6) 0.5652(4) 1.0 Uiso 0.0217(28) 2
O O24 0.4522(16) 0.5856(9) 0.6178(6) 1.0 Uiso 0.0217(28) 2
O O25 0.6277(13) 0.8421(8) 0.5800(6) 1.0 Uiso 0.0217(28) 2
H H26 0.150(23) 0.5902(17) 0.443(7) 1.0 Uiso 0.0217(28) 2
H H27 0.298(14) 0.774(14) 0.425(4) 1.0 Uiso 0.0217(28) 2
H H28 0.084(16) 0.756(19) 0.5048(26) 1.0 Uiso 0.0217(28) 2
H H29 0.7461(19) 0.8283(12) 0.6305(10) 1.0 Uiso 0.0217(28) 2

loop_
_atom_type_symbol
_atom_type_number_in_cell
_atom_type_scat_dispersion_real
_atom_type_scat_dispersion_imag
_atom_type_scat_Cromer_Mann_a1
_atom_type_scat_Cromer_Mann_a2
_atom_type_scat_Cromer_Mann_a3
_atom_type_scat_Cromer_Mann_a4
_atom_type_scat_Cromer_Mann_b1
_atom_type_scat_Cromer_Mann_b2
_atom_type_scat_Cromer_Mann_b3
_atom_type_scat_Cromer_Mann_b4
_atom_type_scat_Cromer_Mann_c
_atom_type_scat_source
O 8.0 0.000 0.000 3.04850 13.2771 2.28680 5.70110 1.54630 0.32390 0.86700 32.9089 0.25080 International_Tables_Vol_C
C 18.0 0.000 0.000 2.31000 20.8439 1.02000 10.2075 1.58860 0.56870 0.86500 51.6512 0.21560 International_Tables_Vol_C
N 8.0 0.000 0.000 12.2126 0.00570 3.13220 9.89330 2.01250 28.9975 1.16630 0.58260 -11.529 International_Tables_Vol_C
H 24.0 0.000 0.000 0.49300 10.5109 0.32291 26.1257 0.14019 3.14236 0.04081 57.7997 0.00304 International_Tables_Vol_C

loop_
_geom_angle_atom_site_label_1
_geom_angle_atom_site_label_2
_geom_angle_atom_site_label_3
_geom_angle
_geom_angle_site_symmetry_1
_geom_angle_site_symmetry_2
_geom_angle_site_symmetry_3
_geom_angle_publ_flag
O1 C2 N3 121.88(15) 1_555 . 1_555 n
O1 C2 C9 128.51(10) 1_555 . 1_555 n
N3 C2 C9 109.58(12) 1_555 . 1_555 n
C2 N3 C4 130.16(16) 1_555 . 1_555 n
C2 N3 H14 115.75(15) 1_555 . 1_555 n
C4 N3 H14 114.08(10) 1_555 . 1_555 n
N3 C4 O5 122.08(15) 1_555 . 1_555 n
N3 C4 N6 115.00(10) 1_555 . 1_555 n
O5 C4 N6 122.85(14) 1_555 . 1_555 n
C4 N6 C7 118.48(10) 1_555 . 1_555 n
C4 N6 C8 119.70(11) 1_555 . 1_555 n
C7 N6 C8 121.77(13) 1_555 . 1_555 n
N6 C7 H15 109.2(16) 1_555 . 1_555 n
N6 C7 H16 107.8(14) 1_555 . 1_555 n
N6 C7 H17 110.5(17) 1_555 . 1_555 n
H15 C7 H16 110.6(10) 1_555 . 1_555 n
H15 C7 H17 108.8(28) 1_555 . 1_555 n
H16 C7 H17 109.92(15) 1_555 . 1_555 n
N6 C8 C9 122.11(12) 1_555 . 1_555 n
N6 C8 N13 126.23(11) 1_555 . 1_555 n
C9 C8 N13 111.62(8) 1_555 . 1_555 n
C2 C9 C8 123.33(8) 1_555 . 1_555 n
C2 C9 N10 131.63(9) 1_555 . 1_555 n
C8 C9 N10 105.03(12) 1_555 . 1_555 n
C9 N10 C11 126.56(16) 1_555 . 1_555 n
C9 N10 C12 105.93(8) 1_555 . 1_555 n
C11 N10 C12 127.51(14) 1_555 . 1_555 n
N10 C11 H18 109.9(17) 1_555 . 1_555 n
N10 C11 H19 108.4(9) 1_555 . 1_555 n
N10 C11 H20 110.3(7) 1_555 . 1_555 n
H18 C11 H19 109.9(20) 1_555 . 1_555 n
H18 C11 H20 108.6(9) 1_555 . 1_555 n
H19 C11 H20 109.8(10) 1_555 . 1_555 n
N10 C12 N13 113.45(15) 1_555 . 1_555 n
N10 C12 H21 121.87(16) 1_555 . 1_555 n
N13 C12 H21 124.68(24) 1_555 . 1_555 n
C8 N13 C12 103.93(14) 1_555 . 1_555 n
C23 C22 H26 109.7(11) 1_555 . 1_555 n
C23 C22 H27 109.8(26) 1_555 . 1_555 n
C23 C22 H28 110.08(22) 1_555 . 1_555 n
H26 C22 H27 110.0(9) 1_555 . 1_555 n
H26 C22 H28 110.1(5) 1_555 . 1_555 n
H27 C22 H28 107.13(16) 1_555 . 1_555 n
C22 C23 O24 126.33(19) 1_555 . 1_555 n
C22 C23 O25 111.33(10) 1_555 . 1_555 n
O24 C23 O25 122.33(25) 1_555 . 1_555 n
C23 O25 H29 105.61(15) 1_555 . 1_555 n

loop_
_geom_bond_atom_site_label_1
_geom_bond_atom_site_label_2
_geom_bond_distance
_geom_bond_site_symmetry_1
_geom_bond_site_symmetry_2
_geom_bond_publ_flag
O1 C2 1.243(4) . 1_555 n
C2 N3 1.4422(34) . 1_555 n
C2 C9 1.4442(33) . 1_555 n
N3 C4 1.414(4) . 1_555 n
N3 H14 0.918(5) . 1_555 n
C4 O5 1.245(4) . 1_555 n
C4 N6 1.4051(34) . 1_555 n
N6 C7 1.469(4) . 1_555 n
N6 C8 1.4100(33) . 1_555 n
C7 H15 0.994(5) . 1_555 n
C7 H16 0.992(5) . 1_555 n
C7 H17 0.998(5) . 1_555 n
C8 C9 1.4003(31) . 1_555 n
C8 N13 1.355(4) . 1_555 n
C9 N10 1.3915(34) . 1_555 n
N10 C11 1.465(4) . 1_555 n
N10 C12 1.359(4) . 1_555 n
C11 H18 0.994(5) . 1_555 n
C11 H19 0.993(5) . 1_555 n
C11 H20 0.994(5) . 1_555 n
C12 N13 1.3473(34) . 1_555 n
C12 H21 0.989(5) . 1_555 n
C22 C23 1.500(4) . 1_555 n
C22 H26 0.991(5) . 1_555 n
C22 H27 0.997(5) . 1_555 n
C22 H28 0.998(5) . 1_555 n
C23 O24 1.228(4) . 1_555 n
C23 O25 1.379(4) . 1_555 n
O25 H29 0.875(5) . 1_555 n
